data_7034540
loop_
_publ_author_name
'Abdulmalic, Mohammad A.'
'Aliabadi, Azar'
'Petr, Andreas'
'Krupskaya, Yulia'
'Kataev, Vladislav'
'B\"uchner, Bernd'
'Zaripov, Ruslan'
'Vavilova, Evgeniya'
'Voronkova, Violeta'
'Salikov, Kev'
'Hahn, Torsten'
'Kortus, Jens'
'Eya'ane Meva, Francois'
'Schaarschmidt, Dieter'
'R\"uffer, Tobias'

_publ_section_title
;
 Magnetic superexchange interactions: trinuclear bis(oxamidato) versus
 bis(oxamato) type complexes.
;
_journal_issue 17
_journal_name_full 'Dalton transactions (Cambridge, England : 2003)'
_journal_page_first 8062
_journal_page_last 8079
_journal_paper_doi 10.1039/c4dt03579h
_journal_volume 44
_journal_year 2015
_chemical_formula_moiety 'C14 H14 N4 Ni O4, 2(C16 H36 N), 2(H2 O)'
_chemical_formula_sum 'C46 H90 N6 Ni O6'
_chemical_formula_weight 881.94
_chemical_name_systematic
;
 ?
;
_space_group_crystal_system monoclinic
_space_group_IT_number 15
_space_group_name_Hall '-C 2yc'
_space_group_name_H-M_alt 'C 1 2/c 1'
_symmetry_space_group_name_Hall '-C 2yc'
_symmetry_space_group_name_H-M 'C 1 2/c 1'
_atom_sites_solution_hydrogens mixed
_audit_creation_method SHELXL-2013
_audit_update_record
;
2015-03-09 deposited with the CCDC.
2015-03-23 downloaded from the CCDC.
;
_cell_angle_alpha 90
_cell_angle_beta 110.328(3)
_cell_angle_gamma 90
_cell_formula_units_Z 4
_cell_length_a 24.3834(7)
_cell_length_b 13.4528(3)
_cell_length_c 15.9421(4)
_cell_measurement_reflns_used 2563
_cell_measurement_temperature 110
_cell_measurement_theta_max 27.9879
_cell_measurement_theta_min 2.9551
_cell_volume 4903.7(2)
_computing_cell_refinement
;
CrysAlisPro, Oxford Diffraction Ltd.,
Version 1.171.33.64 (release 22-03-2010 CrysAlis171 .NET)
(compiled Mar 22 2010,13:57:49)
;
_computing_data_collection
;
CrysAlisPro, Oxford Diffraction Ltd.,
Version 1.171.33.64 (release 22-03-2010 CrysAlis171 .NET)
(compiled Mar 22 2010,13:57:49)
;
_computing_data_reduction
;
CrysAlisPro, Oxford Diffraction Ltd.,
Version 1.171.33.64 (release 22-03-2010 CrysAlis171 .NET)
(compiled Mar 22 2010,13:57:49)
;
_computing_structure_refinement 'SHELXL-2013 (Sheldrick, 2013)'
_computing_structure_solution 'SHELXS-97 (Sheldrick, 1997)'
_diffrn_ambient_temperature 110
_diffrn_measured_fraction_theta_full 0.997
_diffrn_measured_fraction_theta_max 0.997
_diffrn_measurement_device_type 'oxford gemini s'
_diffrn_measurement_method '\w scans'
_diffrn_radiation_monochromator graphite
_diffrn_radiation_source 'fine-focus sealed tube'
_diffrn_radiation_type MoK\a
_diffrn_radiation_wavelength 0.71073
_diffrn_reflns_av_R_equivalents 0.0232
_diffrn_reflns_av_unetI/netI 0.0347
_diffrn_reflns_Laue_measured_fraction_full 0.997
_diffrn_reflns_Laue_measured_fraction_max 0.997
_diffrn_reflns_limit_h_max 22
_diffrn_reflns_limit_h_min -28
_diffrn_reflns_limit_k_max 15
_diffrn_reflns_limit_k_min -15
_diffrn_reflns_limit_l_max 16
_diffrn_reflns_limit_l_min -18
_diffrn_reflns_number 10287
_diffrn_reflns_point_group_measured_fraction_full 0.997
_diffrn_reflns_point_group_measured_fraction_max 0.997
_diffrn_reflns_theta_full 25.000
_diffrn_reflns_theta_max 24.993
_diffrn_reflns_theta_min 2.960
_exptl_absorpt_coefficient_mu 0.446
_exptl_absorpt_correction_T_max 1.00000
_exptl_absorpt_correction_T_min 0.94812
_exptl_absorpt_correction_type multi-scan
_exptl_absorpt_process_details
;
CrysAlisPro, Oxford Diffraction Ltd.,
Version 1.171.33.64 (release 22-03-2010 CrysAlis171 .NET)
(compiled Mar 22 2010,13:57:49)
Empirical absorption correction using spherical harmonics,
 implemented in SCALE3 ABSPACK scaling algorithm.
;
_exptl_crystal_colour orange
_exptl_crystal_density_diffrn 1.195
_exptl_crystal_description block
_exptl_crystal_F_000 1936
_exptl_crystal_size_max 0.26
_exptl_crystal_size_mid 0.24
_exptl_crystal_size_min 0.20
_refine_diff_density_max 0.710
_refine_diff_density_min -0.272
_refine_diff_density_rms 0.043
_refine_ls_extinction_method none
_refine_ls_goodness_of_fit_ref 1.030
_refine_ls_hydrogen_treatment mixed
_refine_ls_matrix_type full
_refine_ls_number_parameters 275
_refine_ls_number_reflns 4298
_refine_ls_number_restraints 9
_refine_ls_restrained_S_all 1.039
_refine_ls_R_factor_all 0.0452
_refine_ls_R_factor_gt 0.0344
_refine_ls_shift/su_max 0.018
_refine_ls_shift/su_mean 0.001
_refine_ls_structure_factor_coef Fsqd
_refine_ls_weighting_details 'w=1/[\s^2^(Fo^2^)+(0.0590P)^2^] where P=(Fo^2^+2Fc^2^)/3'
_refine_ls_weighting_scheme calc
_refine_ls_wR_factor_gt 0.0927
_refine_ls_wR_factor_ref 0.0950
_reflns_Friedel_coverage 0.000
_reflns_number_gt 3406
_reflns_number_total 4298
_reflns_threshold_expression 'I > 2\s(I)'
_cod_data_source_file c4dt03579h2.cif
_cod_data_source_block shelx
_cod_depositor_comments 'Adding full bibliography for 7034539--7034545.cif.'
_cod_database_code 7034540
_shelx_space_group_comment
;
The symmetry employed for this shelxl refinement is uniquely defined
by the following loop, which should always be used as a source of
symmetry information in preference to the above space-group names.
They are only intended as comments.
;
_shelxl_version_number 2013-4

loop_
_space_group_symop_operation_xyz
'x, y, z'
'-x, y, -z+1/2'
'x+1/2, y+1/2, z'
'-x+1/2, y+1/2, -z+1/2'
'-x, -y, -z'
'x, -y, z-1/2'
'-x+1/2, -y+1/2, -z'
'x+1/2, -y+1/2, z-1/2'

loop_
_atom_site_label
_atom_site_type_symbol
_atom_site_fract_x
_atom_site_fract_y
_atom_site_fract_z
_atom_site_U_iso_or_equiv
_atom_site_adp_type
_atom_site_occupancy
_atom_site_site_symmetry_order
_atom_site_calc_flag
_atom_site_refinement_flags_posn
_atom_site_refinement_flags_adp
_atom_site_refinement_flags_occupancy
C1 C 0.10575(9) 0.14651(14) 0.35372(13) 0.0287(4) Uani 1 1 d . . .
C2 C 0.11337(9) 0.26012(15) 0.35985(13) 0.0305(5) Uani 1 1 d . . .
C3 C 0.02931(8) 0.02620(13) 0.27974(11) 0.0230(4) Uani 1 1 d . . .
C4 C 0.05814(8) -0.06332(14) 0.30925(12) 0.0264(4) Uani 1 1 d . . .
H4 H 0.0967 -0.0640 0.3484 0.032 Uiso 1 1 calc R U .
C5 C 0.02835(8) -0.15179(14) 0.27912(12) 0.0284(4) Uani 1 1 d . . .
H5 H 0.0472 -0.2120 0.2988 0.034 Uiso 1 1 calc R U .
C6 C 0.07197(9) 0.41687(14) 0.31088(13) 0.0319(5) Uani 1 1 d . . .
H6A H 0.0447 0.4440 0.2558 0.038 Uiso 1 1 calc R U .
H6B H 0.1112 0.4333 0.3133 0.038 Uiso 1 1 calc R U .
C7 C 0.06097(10) 0.46485(15) 0.38945(14) 0.0379(5) Uani 1 1 d . . .
H7A H 0.0664 0.5354 0.3878 0.057 Uiso 1 1 calc R U .
H7B H 0.0879 0.4385 0.4442 0.057 Uiso 1 1 calc R U .
H7C H 0.0217 0.4511 0.3862 0.057 Uiso 1 1 calc R U .
C8 C 0.15352(8) -0.00423(14) 0.66422(12) 0.0273(4) Uani 1 1 d . . .
H8A H 0.1744 -0.0595 0.7005 0.033 Uiso 1 1 calc R U .
H8B H 0.1300 0.0263 0.6954 0.033 Uiso 1 1 calc R U .
C9 C 0.11279(9) -0.04507(14) 0.57643(13) 0.0278(4) Uani 1 1 d . . .
H9A H 0.1341 -0.0890 0.5504 0.033 Uiso 1 1 calc R U .
H9B H 0.0967 0.0090 0.5349 0.033 Uiso 1 1 calc R U .
C10 C 0.06350(9) -0.10207(16) 0.59313(14) 0.0361(5) Uani 1 1 d . . .
H10A H 0.0803 -0.1484 0.6420 0.043 Uiso 1 1 calc R U .
H10B H 0.0393 -0.0556 0.6113 0.043 Uiso 1 1 calc R U .
C11 C 0.02546(10) -0.15873(19) 0.51216(15) 0.0499(6) Uani 1 1 d . . .
H11A H -0.0045 -0.1934 0.5266 0.075 Uiso 1 1 calc R U .
H11B H 0.0489 -0.2057 0.4943 0.075 Uiso 1 1 calc R U .
H11C H 0.0077 -0.1131 0.4640 0.075 Uiso 1 1 calc R U .
C12 C 0.16818(8) 0.16483(13) 0.60982(13) 0.0282(4) Uani 1 1 d . . .
H12A H 0.1981 0.2117 0.6085 0.034 Uiso 1 1 calc R U .
H12B H 0.1458 0.1474 0.5484 0.034 Uiso 1 1 calc R U .
C13 C 0.12777(9) 0.21662(14) 0.64929(13) 0.0318(5) Uani 1 1 d . . .
H13A H 0.1486 0.2313 0.7119 0.038 Uiso 1 1 calc R U .
H13B H 0.0951 0.1735 0.6454 0.038 Uiso 1 1 calc R U .
C14 C 0.10533(9) 0.31268(14) 0.59838(15) 0.0356(5) Uani 1 1 d . . .
H14A H 0.1381 0.3570 0.6063 0.043 Uiso 1 1 calc R U .
H14B H 0.0879 0.2978 0.5351 0.043 Uiso 1 1 calc R U .
C15 C 0.06036(10) 0.36528(15) 0.62888(16) 0.0413(5) Uani 1 1 d . . .
H15A H 0.0477 0.4251 0.5947 0.062 Uiso 1 1 calc R U .
H15B H 0.0776 0.3816 0.6912 0.062 Uiso 1 1 calc R U .
H15C H 0.0274 0.3224 0.6200 0.062 Uiso 1 1 calc R U .
C16 C 0.23347(8) 0.03197(13) 0.60335(12) 0.0256(4) Uani 1 1 d . . .
H16A H 0.2606 0.0833 0.6001 0.031 Uiso 1 1 calc R U .
H16B H 0.2069 0.0199 0.5429 0.031 Uiso 1 1 calc R U .
C17 C 0.26792(9) -0.06261(13) 0.63788(12) 0.0273(4) Uani 1 1 d . . .
H17A H 0.2428 -0.1120 0.6502 0.033 Uiso 1 1 calc R U .
H17B H 0.2999 -0.0489 0.6931 0.033 Uiso 1 1 calc R U .
C18 C 0.29185(9) -0.10215(14) 0.56801(13) 0.0308(5) Uani 1 1 d . . .
H18A H 0.2594 -0.1191 0.5143 0.037 Uiso 1 1 calc R U .
H18B H 0.3143 -0.0502 0.5527 0.037 Uiso 1 1 calc R U .
C19 C 0.33029(10) -0.19296(15) 0.59988(14) 0.0377(5) Uani 1 1 d . . .
H19A H 0.3447 -0.2143 0.5539 0.056 Uiso 1 1 calc R U .
H19B H 0.3079 -0.2455 0.6130 0.056 Uiso 1 1 calc R U .
H19C H 0.3626 -0.1766 0.6529 0.056 Uiso 1 1 calc R U .
C20 C 0.23719(9) 0.09482(14) 0.75287(12) 0.0295(4) Uani 1 1 d . . .
H20A H 0.2589 0.0353 0.7788 0.035 Uiso 1 1 calc R U .
H20B H 0.2126 0.1112 0.7874 0.035 Uiso 1 1 calc R U .
C21 C 0.28037(9) 0.17911(15) 0.76250(13) 0.0352(5) Uani 1 1 d . . .
H21A H 0.3027 0.1670 0.7237 0.042 Uiso 1 1 calc R U .
H21B H 0.2592 0.2411 0.7442 0.042 Uiso 1 1 calc R U .
C22 C 0.32172(10) 0.18785(15) 0.85863(14) 0.0371(5) Uani 1 1 d . . .
H22A H 0.3417 0.2514 0.8661 0.044 Uiso 1 1 calc R U .
H22B H 0.2989 0.1873 0.8978 0.044 Uiso 1 1 calc R U .
C23 C 0.36664(11) 0.10686(17) 0.88723(15) 0.0473(6) Uani 1 1 d . . .
H23A H 0.3900 0.1156 0.9492 0.071 Uiso 1 1 calc R U .
H23B H 0.3913 0.1097 0.8517 0.071 Uiso 1 1 calc R U .
H23C H 0.3474 0.0435 0.8792 0.071 Uiso 1 1 calc R U .
N1 N 0.05153(6) 0.12296(11) 0.30246(10) 0.0235(4) Uani 1 1 d . . .
N2 N 0.06553(7) 0.30853(11) 0.30976(10) 0.0279(4) Uani 1 1 d . . .
N3 N 0.19821(7) 0.07163(11) 0.65792(10) 0.0258(4) Uani 1 1 d . . .
O1 O 0.14703(6) 0.08947(10) 0.39277(9) 0.0356(3) Uani 1 1 d . . .
O2 O 0.16151(6) 0.29614(10) 0.40791(10) 0.0407(4) Uani 1 1 d . . .
O3 O 0.26701(7) 0.11466(13) 0.41763(12) 0.0481(4) Uani 1 1 d D U .
Ni1 Ni 0.0000 0.22520(2) 0.2500 0.02350(12) Uani 1 2 d S T P
H3A H 0.2308(12) 0.085(3) 0.384(3) 0.18(2) Uiso 1 1 d D . .
H3B H 0.2570(19) 0.171(2) 0.446(3) 0.175(17) Uiso 1 1 d D . .

loop_
_atom_site_aniso_label
_atom_site_aniso_U_11
_atom_site_aniso_U_22
_atom_site_aniso_U_33
_atom_site_aniso_U_23
_atom_site_aniso_U_13
_atom_site_aniso_U_12
C1 0.0252(11) 0.0338(11) 0.0273(10) -0.0002(9) 0.0093(9) -0.0004(8)
C2 0.0270(12) 0.0347(11) 0.0296(11) -0.0036(9) 0.0096(9) -0.0049(8)
C3 0.0237(10) 0.0264(10) 0.0213(9) -0.0002(8) 0.0107(8) 0.0001(7)
C4 0.0210(10) 0.0330(11) 0.0255(10) 0.0012(8) 0.0086(8) 0.0023(8)
C5 0.0308(11) 0.0243(10) 0.0336(11) 0.0032(9) 0.0158(9) 0.0042(8)
C6 0.0273(11) 0.0291(11) 0.0377(12) 0.0013(9) 0.0093(9) -0.0041(8)
C7 0.0394(13) 0.0290(11) 0.0420(13) -0.0046(9) 0.0100(11) 0.0016(9)
C8 0.0286(11) 0.0272(10) 0.0301(11) -0.0003(8) 0.0151(9) -0.0020(8)
C9 0.0283(11) 0.0288(10) 0.0292(10) -0.0010(8) 0.0138(9) -0.0009(8)
C10 0.0331(13) 0.0435(12) 0.0355(12) -0.0044(10) 0.0169(10) -0.0083(9)
C11 0.0390(14) 0.0652(16) 0.0473(14) -0.0070(12) 0.0170(12) -0.0216(12)
C12 0.0302(11) 0.0235(10) 0.0319(11) 0.0001(8) 0.0121(9) 0.0012(8)
C13 0.0306(12) 0.0332(11) 0.0326(11) -0.0053(9) 0.0124(9) 0.0013(8)
C14 0.0293(12) 0.0280(11) 0.0535(13) -0.0020(10) 0.0194(10) -0.0021(8)
C15 0.0362(13) 0.0327(12) 0.0576(15) -0.0061(10) 0.0197(11) 0.0019(9)
C16 0.0261(11) 0.0274(10) 0.0272(10) -0.0030(8) 0.0141(9) -0.0004(8)
C17 0.0282(11) 0.0277(10) 0.0273(10) 0.0002(8) 0.0111(9) 0.0003(8)
C18 0.0323(12) 0.0319(11) 0.0286(10) 0.0010(9) 0.0111(9) 0.0072(8)
C19 0.0426(14) 0.0381(12) 0.0358(12) 0.0045(9) 0.0180(11) 0.0125(9)
C20 0.0306(12) 0.0329(11) 0.0245(10) -0.0045(8) 0.0091(9) 0.0001(8)
C21 0.0364(13) 0.0311(11) 0.0353(12) -0.0042(9) 0.0091(10) -0.0017(9)
C22 0.0367(13) 0.0342(11) 0.0380(12) -0.0051(10) 0.0100(10) -0.0028(9)
C23 0.0514(16) 0.0424(13) 0.0409(13) -0.0027(11) 0.0070(12) 0.0077(11)
N1 0.0206(9) 0.0261(9) 0.0238(8) -0.0010(6) 0.0078(7) -0.0016(6)
N2 0.0265(9) 0.0271(8) 0.0289(9) -0.0005(7) 0.0082(7) -0.0014(7)
N3 0.0266(9) 0.0257(8) 0.0273(8) -0.0017(7) 0.0122(7) -0.0006(6)
O1 0.0244(8) 0.0340(8) 0.0392(8) 0.0029(6) -0.0006(6) 0.0004(6)
O2 0.0272(9) 0.0384(8) 0.0483(9) -0.0039(7) 0.0026(7) -0.0078(6)
O3 0.0346(10) 0.0519(10) 0.0599(11) 0.0068(8) 0.0192(9) 0.0005(7)
Ni1 0.0204(2) 0.0243(2) 0.0256(2) 0.000 0.00784(15) 0.000

loop_
_atom_type_symbol
_atom_type_description
_atom_type_scat_dispersion_real
_atom_type_scat_dispersion_imag
_atom_type_scat_source
C C 0.0033 0.0016 'International Tables Vol C Tables 4.2.6.8 and 6.1.1.4'
N N 0.0061 0.0033 'International Tables Vol C Tables 4.2.6.8 and 6.1.1.4'
O O 0.0106 0.0060 'International Tables Vol C Tables 4.2.6.8 and 6.1.1.4'
Ni Ni 0.3393 1.1124 'International Tables Vol C Tables 4.2.6.8 and 6.1.1.4'
H H 0.0000 0.0000 'International Tables Vol C Tables 4.2.6.8 and 6.1.1.4'

loop_
_geom_angle_atom_site_label_1
_geom_angle_atom_site_label_2
_geom_angle_atom_site_label_3
_geom_angle
_geom_angle_site_symmetry_1
_geom_angle_site_symmetry_3
O1 C1 N1 128.22(18) . .
O1 C1 C2 121.40(18) . .
N1 C1 C2 110.38(16) . .
O2 C2 N2 128.00(19) . .
O2 C2 C1 119.27(18) . .
N2 C2 C1 112.72(17) . .
C4 C3 N1 127.53(17) . .
C4 C3 C3 120.06(11) . 2
N1 C3 C3 112.42(10) . 2
C5 C4 C3 118.83(18) . .
C5 C4 H4 120.6 . .
C3 C4 H4 120.6 . .
C5 C5 C4 121.11(11) 2 .
C5 C5 H5 119.4 2 .
C4 C5 H5 119.4 . .
N2 C6 C7 112.66(16) . .
N2 C6 H6A 109.1 . .
C7 C6 H6A 109.1 . .
N2 C6 H6B 109.1 . .
C7 C6 H6B 109.1 . .
H6A C6 H6B 107.8 . .
C6 C7 H7A 109.5 . .
C6 C7 H7B 109.5 . .
H7A C7 H7B 109.5 . .
C6 C7 H7C 109.5 . .
H7A C7 H7C 109.5 . .
H7B C7 H7C 109.5 . .
C9 C8 N3 115.99(14) . .
C9 C8 H8A 108.3 . .
N3 C8 H8A 108.3 . .
C9 C8 H8B 108.3 . .
N3 C8 H8B 108.3 . .
H8A C8 H8B 107.4 . .
C8 C9 C10 109.00(15) . .
C8 C9 H9A 109.9 . .
C10 C9 H9A 109.9 . .
C8 C9 H9B 109.9 . .
C10 C9 H9B 109.9 . .
H9A C9 H9B 108.3 . .
C11 C10 C9 113.10(17) . .
C11 C10 H10A 109.0 . .
C9 C10 H10A 109.0 . .
C11 C10 H10B 109.0 . .
C9 C10 H10B 109.0 . .
H10A C10 H10B 107.8 . .
C10 C11 H11A 109.5 . .
C10 C11 H11B 109.5 . .
H11A C11 H11B 109.5 . .
C10 C11 H11C 109.5 . .
H11A C11 H11C 109.5 . .
H11B C11 H11C 109.5 . .
C13 C12 N3 116.12(15) . .
C13 C12 H12A 108.3 . .
N3 C12 H12A 108.3 . .
C13 C12 H12B 108.3 . .
N3 C12 H12B 108.3 . .
H12A C12 H12B 107.4 . .
C12 C13 C14 109.56(16) . .
C12 C13 H13A 109.8 . .
C14 C13 H13A 109.8 . .
C12 C13 H13B 109.8 . .
C14 C13 H13B 109.8 . .
H13A C13 H13B 108.2 . .
C15 C14 C13 112.96(17) . .
C15 C14 H14A 109.0 . .
C13 C14 H14A 109.0 . .
C15 C14 H14B 109.0 . .
C13 C14 H14B 109.0 . .
H14A C14 H14B 107.8 . .
C14 C15 H15A 109.5 . .
C14 C15 H15B 109.5 . .
H15A C15 H15B 109.5 . .
C14 C15 H15C 109.5 . .
H15A C15 H15C 109.5 . .
H15B C15 H15C 109.5 . .
N3 C16 C17 116.05(14) . .
N3 C16 H16A 108.3 . .
C17 C16 H16A 108.3 . .
N3 C16 H16B 108.3 . .
C17 C16 H16B 108.3 . .
H16A C16 H16B 107.4 . .
C16 C17 C18 109.39(15) . .
C16 C17 H17A 109.8 . .
C18 C17 H17A 109.8 . .
C16 C17 H17B 109.8 . .
C18 C17 H17B 109.8 . .
H17A C17 H17B 108.2 . .
C19 C18 C17 112.70(16) . .
C19 C18 H18A 109.1 . .
C17 C18 H18A 109.1 . .
C19 C18 H18B 109.0 . .
C17 C18 H18B 109.0 . .
H18A C18 H18B 107.8 . .
C18 C19 H19A 109.5 . .
C18 C19 H19B 109.5 . .
H19A C19 H19B 109.5 . .
C18 C19 H19C 109.5 . .
H19A C19 H19C 109.5 . .
H19B C19 H19C 109.5 . .
N3 C20 C21 115.30(15) . .
N3 C20 H20A 108.4 . .
C21 C20 H20A 108.4 . .
N3 C20 H20B 108.4 . .
C21 C20 H20B 108.4 . .
H20A C20 H20B 107.5 . .
C22 C21 C20 110.72(17) . .
C22 C21 H21A 109.5 . .
C20 C21 H21A 109.5 . .
C22 C21 H21B 109.5 . .
C20 C21 H21B 109.5 . .
H21A C21 H21B 108.1 . .
C23 C22 C21 114.18(17) . .
C23 C22 H22A 108.7 . .
C21 C22 H22A 108.7 . .
C23 C22 H22B 108.7 . .
C21 C22 H22B 108.7 . .
H22A C22 H22B 107.6 . .
C22 C23 H23A 109.5 . .
C22 C23 H23B 109.5 . .
H23A C23 H23B 109.5 . .
C22 C23 H23C 109.5 . .
H23A C23 H23C 109.5 . .
H23B C23 H23C 109.5 . .
C1 N1 C3 126.18(16) . .
C1 N1 Ni1 118.29(13) . .
C3 N1 Ni1 115.45(12) . .
C2 N2 C6 114.27(17) . .
C2 N2 Ni1 114.70(13) . .
C6 N2 Ni1 131.02(13) . .
C20 N3 C16 111.21(14) . .
C20 N3 C12 111.09(14) . .
C16 N3 C12 105.71(13) . .
C20 N3 C8 106.71(13) . .
C16 N3 C8 111.33(14) . .
C12 N3 C8 110.87(14) . .
H3A O3 H3B 105(3) . .
N1 Ni1 N1 84.26(9) 2 .
N1 Ni1 N2 83.82(7) 2 2
N1 Ni1 N2 167.67(6) . 2
N1 Ni1 N2 167.66(6) 2 .
N1 Ni1 N2 83.81(7) . .
N2 Ni1 N2 108.25(10) 2 .

loop_
_geom_bond_atom_site_label_1
_geom_bond_atom_site_label_2
_geom_bond_distance
_geom_bond_site_symmetry_2
C1 O1 1.247(2) .
C1 N1 1.329(2) .
C1 C2 1.539(3) .
C2 O2 1.255(2) .
C2 N2 1.332(3) .
C3 C4 1.391(2) .
C3 N1 1.408(2) .
C3 C3 1.414(4) 2
C4 C5 1.390(3) .
C4 H4 0.9300 .
C5 C5 1.372(4) 2
C5 H5 0.9300 .
C6 N2 1.465(2) .
C6 C7 1.513(3) .
C6 H6A 0.9700 .
C6 H6B 0.9700 .
C7 H7A 0.9600 .
C7 H7B 0.9600 .
C7 H7C 0.9600 .
C8 C9 1.510(3) .
C8 N3 1.522(2) .
C8 H8A 0.9700 .
C8 H8B 0.9700 .
C9 C10 1.525(3) .
C9 H9A 0.9700 .
C9 H9B 0.9700 .
C10 C11 1.509(3) .
C10 H10A 0.9700 .
C10 H10B 0.9700 .
C11 H11A 0.9600 .
C11 H11B 0.9600 .
C11 H11C 0.9600 .
C12 C13 1.511(3) .
C12 N3 1.519(2) .
C12 H12A 0.9700 .
C12 H12B 0.9700 .
C13 C14 1.523(3) .
C13 H13A 0.9700 .
C13 H13B 0.9700 .
C14 C15 1.520(3) .
C14 H14A 0.9700 .
C14 H14B 0.9700 .
C15 H15A 0.9600 .
C15 H15B 0.9600 .
C15 H15C 0.9600 .
C16 N3 1.517(2) .
C16 C17 1.519(2) .
C16 H16A 0.9700 .
C16 H16B 0.9700 .
C17 C18 1.522(3) .
C17 H17A 0.9700 .
C17 H17B 0.9700 .
C18 C19 1.516(3) .
C18 H18A 0.9700 .
C18 H18B 0.9700 .
C19 H19A 0.9600 .
C19 H19B 0.9600 .
C19 H19C 0.9600 .
C20 N3 1.514(2) .
C20 C21 1.518(3) .
C20 H20A 0.9700 .
C20 H20B 0.9700 .
C21 C22 1.518(3) .
C21 H21A 0.9700 .
C21 H21B 0.9700 .
C22 C23 1.499(3) .
C22 H22A 0.9700 .
C22 H22B 0.9700 .
C23 H23A 0.9600 .
C23 H23B 0.9600 .
C23 H23C 0.9600 .
N1 Ni1 1.8546(15) .
N2 Ni1 1.9130(16) .
O3 H3A 0.945(19) .
O3 H3B 0.954(19) .
Ni1 N1 1.8546(15) 2
Ni1 N2 1.9130(16) 2

loop_
_geom_torsion_atom_site_label_1
_geom_torsion_atom_site_label_2
_geom_torsion_atom_site_label_3
_geom_torsion_atom_site_label_4
_geom_torsion
_geom_torsion_site_symmetry_1
_geom_torsion_site_symmetry_4
O1 C1 C2 O2 -2.7(3) . .
N1 C1 C2 O2 177.85(17) . .
O1 C1 C2 N2 176.43(17) . .
N1 C1 C2 N2 -3.0(2) . .
N1 C3 C4 C5 179.75(16) . .
C3 C3 C4 C5 0.1(3) 2 .
C3 C4 C5 C5 0.4(3) . 2
N3 C8 C9 C10 -168.24(16) . .
C8 C9 C10 C11 -171.38(18) . .
N3 C12 C13 C14 175.28(16) . .
C12 C13 C14 C15 175.24(17) . .
N3 C16 C17 C18 170.13(16) . .
C16 C17 C18 C19 176.16(17) . .
N3 C20 C21 C22 -173.37(16) . .
C20 C21 C22 C23 73.0(2) . .
O1 C1 N1 C3 -1.4(3) . .
C2 C1 N1 C3 178.02(15) . .
O1 C1 N1 Ni1 -178.01(15) . .
C2 C1 N1 Ni1 1.37(19) . .
C4 C3 N1 C1 3.4(3) . .
C3 C3 N1 C1 -176.93(18) 2 .
C4 C3 N1 Ni1 -179.86(14) . .
C3 C3 N1 Ni1 -0.2(2) 2 .
O2 C2 N2 C6 1.6(3) . .
C1 C2 N2 C6 -177.49(15) . .
O2 C2 N2 Ni1 -177.67(16) . .
C1 C2 N2 Ni1 3.27(19) . .
C7 C6 N2 C2 -84.8(2) . .
C7 C6 N2 Ni1 94.27(19) . .
C21 C20 N3 C16 65.8(2) . .
C21 C20 N3 C12 -51.6(2) . .
C21 C20 N3 C8 -172.59(16) . .
C17 C16 N3 C20 59.5(2) . .
C17 C16 N3 C12 -179.81(16) . .
C17 C16 N3 C8 -59.3(2) . .
C13 C12 N3 C20 -61.8(2) . .
C13 C12 N3 C16 177.46(16) . .
C13 C12 N3 C8 56.7(2) . .
C9 C8 N3 C20 -175.05(15) . .
C9 C8 N3 C16 -53.5(2) . .
C9 C8 N3 C12 63.8(2) . .
C1 N1 Ni1 N1 177.08(17) . 2
C3 N1 Ni1 N1 0.07(8) . 2
C1 N1 Ni1 N2 -168.0(2) . 2
C3 N1 Ni1 N2 15.0(4) . 2
C1 N1 Ni1 N2 0.24(13) . .
C3 N1 Ni1 N2 -176.77(12) . .
